data_4002870
loop_
_publ_author_name
'Li, Pei-Zhou'
'Wang, Xiao-Jun'
'Liu, Jia'
'Phang, Hui Shi'
'Li, Yongxin'
'Zhao, Yanli'

_publ_section_title
;
 Highly Effective Carbon Fixation via Catalytic Conversion of CO2 by an
 Acylamide-Containing Metal--Organic Framework
;
_journal_issue 21
_journal_name_full 'Chemistry of Materials'
_journal_page_first 9256
_journal_paper_doi 10.1021/acs.chemmater.7b03183
_journal_volume 29
_journal_year 2017
_chemical_formula_sum 'C36 H23 Cu3 N3 O18'
_chemical_formula_weight 976.19
_space_group_crystal_system orthorhombic
_space_group_IT_number 71
_space_group_name_Hall '-I 2 2'
_space_group_name_H-M_alt 'I m m m'
_symmetry_space_group_name_Hall '-I 2 2'
_symmetry_space_group_name_H-M 'I m m m'
_atom_sites_solution_hydrogens mixed
_audit_creation_method SHELXL-2014/8
_cell_angle_alpha 90
_cell_angle_beta 90
_cell_angle_gamma 90
_cell_formula_units_Z 8
_cell_length_a 18.7055(3)
_cell_length_b 39.8841(5)
_cell_length_c 27.8207(5)
_cell_measurement_reflns_used 1364
_cell_measurement_temperature 293(2)
_cell_measurement_theta_max 71.48
_cell_measurement_theta_min 3.71
_cell_volume 20755.7(6)
_computing_cell_refinement
;
CrysAlisPro, Agilent Technologies,
Version 1.171.36.28 (release 01-02-2013 CrysAlis171 .NET)
;
_computing_data_collection
;
CrysAlisPro, Agilent Technologies,
Version 1.171.36.28 (release 01-02-2013 CrysAlis171 .NET)
;
_computing_data_reduction
;
CrysAlisPro, Agilent Technologies,
Version 1.171.36.28 (release 01-02-2013 CrysAlis171 .NET)
;
_computing_molecular_graphics
;
O. V. Dolomanov, L. J. Bourhis, R. J. Gildea, J. A. K. Howard and H. Puschmann,
OLEX2: a complete structure solution, refinement and analysis program.
J. Appl. Cryst. (2009). 42, 339-341.
;
_computing_publication_material
;
O. V. Dolomanov, L. J. Bourhis, R. J. Gildea, J. A. K. Howard and H. Puschmann,
OLEX2: a complete structure solution, refinement and analysis program.
J. Appl. Cryst. (2009). 42, 339-341.
;
_computing_structure_refinement 'SHELXL-2014/8 (Sheldrick, 2014)'
_computing_structure_solution 'SHELXS-97 (Sheldrick, 1990)'
_diffrn_ambient_temperature 293(2)
_diffrn_measured_fraction_theta_full 0.998
_diffrn_measured_fraction_theta_max 0.973
_diffrn_measurement_device_type 'SuperNova, Dual, Cu at zero, Atlas'
_diffrn_measurement_method '\w scans'
_diffrn_radiation_type CuK\a
_diffrn_radiation_wavelength 1.54184
_diffrn_reflns_av_R_equivalents 0.0227
_diffrn_reflns_av_unetI/netI 0.0223
_diffrn_reflns_Laue_measured_fraction_full 0.998
_diffrn_reflns_Laue_measured_fraction_max 0.973
_diffrn_reflns_limit_h_max 23
_diffrn_reflns_limit_h_min -20
_diffrn_reflns_limit_k_max 46
_diffrn_reflns_limit_k_min -49
_diffrn_reflns_limit_l_max 33
_diffrn_reflns_limit_l_min -23
_diffrn_reflns_number 26862
_diffrn_reflns_point_group_measured_fraction_full 0.998
_diffrn_reflns_point_group_measured_fraction_max 0.973
_diffrn_reflns_theta_full 67.684
_diffrn_reflns_theta_max 73.245
_diffrn_reflns_theta_min 3.608
_diffrn_source 'fine-focus sealed tube'
_diffrn_standards_decay_% 30
_diffrn_standards_interval_count 60
_diffrn_standards_interval_time 30
_diffrn_standards_number 26314
_exptl_absorpt_coefficient_mu 0.989
_exptl_absorpt_correction_T_max 0.906
_exptl_absorpt_correction_T_min 0.888
_exptl_absorpt_correction_type multi-scan
_exptl_absorpt_process_details
;
CrysAlisPro, Agilent Technologies,
Version 1.171.36.28 (release 01-02-2013 CrysAlis171 .NET)
(compiled Feb  1 2013,16:14:44)
Empirical absorption correction using spherical harmonics,
 implemented in SCALE3 ABSPACK scaling algorithm.
;
_exptl_crystal_colour Blue
_exptl_crystal_density_diffrn 0.625
_exptl_crystal_density_method 'not measured'
_exptl_crystal_description block
_exptl_crystal_F_000 3928
_exptl_crystal_size_max 0.12
_exptl_crystal_size_mid 0.11
_exptl_crystal_size_min 0.10
_platon_squeeze_details
; 
 The unit cell contains DMF molecules, which have been treated as a 
 diffuse contribution to the overall scattering without specific atom 
 positions by SQUEEZE/PLATON.
;
_refine_diff_density_max 0.589
_refine_diff_density_min -0.549
_refine_diff_density_rms 0.045
_refine_ls_extinction_coef 0
_refine_ls_extinction_expression Fc^*^=kFc[1+0.001xFc^2^\l^3^/sin(2\q)]^-1/4^
_refine_ls_extinction_method 'SHELXL-2014/8 (Sheldrick 2014'
_refine_ls_goodness_of_fit_ref 0.997
_refine_ls_hydrogen_treatment constr
_refine_ls_matrix_type full
_refine_ls_number_parameters 411
_refine_ls_number_reflns 10850
_refine_ls_number_restraints 646
_refine_ls_restrained_S_all 1.117
_refine_ls_R_factor_all 0.0544
_refine_ls_R_factor_gt 0.0468
_refine_ls_shift/su_max 0.037
_refine_ls_shift/su_mean 0.007
_refine_ls_structure_factor_coef Fsqd
_refine_ls_weighting_details 'w=1/[\s^2^(Fo^2^)+(0.1049P)^2^] where P=(Fo^2^+2Fc^2^)/3'
_refine_ls_weighting_scheme calc
_refine_ls_wR_factor_gt 0.1405
_refine_ls_wR_factor_ref 0.1474
_reflns_Friedel_coverage 0.000
_reflns_number_gt 8263
_reflns_number_total 10850
_reflns_threshold_expression 'I > 2\s(I)'
_cod_data_source_file cm7b03183_si_002.cif
_cod_data_source_block CuL3
_cod_depositor_comments 'Adding full bibliography for 4002870.cif.'
_cod_database_code 4002870
_shelx_shelxl_version_number 2014/8
_shelx_space_group_comment
;
The symmetry employed for this shelxl refinement is uniquely defined
by the following loop, which should always be used as a source of
symmetry information in preference to the above space-group names.
They are only intended as comments.
;
_exptl_absorpt_special_details
; 
 ? 
;

loop_
_space_group_symop_operation_xyz
'x, y, z'
'-x, -y, z'
'x, -y, -z'
'-x, y, -z'
'x+1/2, y+1/2, z+1/2'
'-x+1/2, -y+1/2, z+1/2'
'x+1/2, -y+1/2, -z+1/2'
'-x+1/2, y+1/2, -z+1/2'
'-x, -y, -z'
'x, y, -z'
'-x, y, z'
'x, -y, z'
'-x+1/2, -y+1/2, -z+1/2'
'x+1/2, y+1/2, -z+1/2'
'-x+1/2, y+1/2, z+1/2'
'x+1/2, -y+1/2, z+1/2'

loop_
_atom_site_label
_atom_site_type_symbol
_atom_site_fract_x
_atom_site_fract_y
_atom_site_fract_z
_atom_site_U_iso_or_equiv
_atom_site_adp_type
_atom_site_occupancy
_atom_site_site_symmetry_order
_atom_site_calc_flag
_atom_site_refinement_flags_posn
_atom_site_refinement_flags_adp
_atom_site_refinement_flags_occupancy
_atom_site_disorder_assembly
_atom_site_disorder_group
C1 C 0.09452(11) 0.35802(4) 0.06456(6) 0.0561(4) Uani 1 1 d D . . . .
C2 C 0.1560(5) 0.3579(3) 0.1000(3) 0.0521(15) Uani 0.464(3) 1 d D U P A 1
C3 C 0.1742(6) 0.3280(2) 0.1244(4) 0.0524(18) Uani 0.464(3) 1 d . U P A 1
H3 H 0.1547 0.3076 0.1148 0.063 Uiso 0.464(3) 1 calc R U P A 1
C4 C 0.2208(6) 0.3293(2) 0.1624(4) 0.0555(16) Uani 0.464(3) 1 d D U P A 1
C5 C 0.2564(4) 0.3596(3) 0.1737(3) 0.0607(16) Uani 0.464(3) 1 d . U P A 1
H5 H 0.2913 0.3601 0.1976 0.073 Uiso 0.464(3) 1 calc R U P A 1
C6 C 0.2384(4) 0.3887(2) 0.1487(3) 0.0647(14) Uani 0.464(3) 1 d . U P A 1
C7 C 0.1910(4) 0.3876(2) 0.1111(3) 0.0612(16) Uani 0.464(3) 1 d . U P A 1
H7 H 0.1823 0.4068 0.0931 0.073 Uiso 0.464(3) 1 calc R U P A 1
C9 C 0.2644(4) 0.44579(16) 0.1589(3) 0.1086(17) Uani 0.464(3) 1 d D U P A 1
C10 C 0.3182(4) 0.47066(13) 0.1772(2) 0.1321(19) Uani 0.464(3) 1 d D U P A 1
C11 C 0.3803(4) 0.46956(13) 0.1984(3) 0.153(2) Uani 0.464(3) 1 d D U P A 1
H11 H 0.4016 0.4491 0.2054 0.184 Uiso 0.464(3) 1 calc R U P A 1
C12 C 0.4149(5) 0.5000 0.2105(4) 0.162(3) Uani 0.464(3) 2 d DS TU P A 1
H12 H 0.4589 0.5000 0.2259 0.195 Uiso 0.464(3) 2 calc R U P A 1
C13 C 0.2861(5) 0.5000 0.1668(3) 0.132(3) Uani 0.464(3) 2 d DS TU P A 1
H13 H 0.2413 0.5000 0.1522 0.159 Uiso 0.464(3) 2 calc R U P A 1
N1 N 0.2766(4) 0.4192(2) 0.1591(3) 0.0907(16) Uani 0.464(3) 1 d . U P A 1
H1 H 0.3200 0.4154 0.1676 0.109 Uiso 0.464(3) 1 calc R U P A 1
O5 O 0.2127(3) 0.45690(12) 0.1329(3) 0.146(2) Uani 0.464(3) 1 d . U P A 1
C2A C 0.1445(4) 0.3590(2) 0.1067(2) 0.0540(17) Uani 0.536(3) 1 d DG U P A 2
C3A C 0.1627(5) 0.32958(17) 0.1307(3) 0.0511(17) Uani 0.536(3) 1 d G U P A 2
H3A H 0.1431 0.3092 0.1210 0.061 Uiso 0.536(3) 1 calc R U P A 2
C4A C 0.2104(5) 0.33061(17) 0.1690(3) 0.0587(18) Uani 0.536(3) 1 d DG U P A 2
C5A C 0.2397(3) 0.3610(2) 0.1834(2) 0.0629(16) Uani 0.536(3) 1 d G U P A 2
H5A H 0.2716 0.3617 0.2090 0.076 Uiso 0.536(3) 1 calc R U P A 2
C6A C 0.2215(3) 0.39038(17) 0.1594(2) 0.0700(15) Uani 0.536(3) 1 d G U P A 2
C7A C 0.1738(3) 0.38935(17) 0.1211(2) 0.0570(14) Uani 0.536(3) 1 d G U P A 2
H7A H 0.1616 0.4090 0.1051 0.068 Uiso 0.536(3) 1 calc R U P A 2
C9A C 0.2989(4) 0.43277(16) 0.1946(2) 0.1265(18) Uani 0.536(3) 1 d D U P A 2
C10A C 0.3093(4) 0.47078(10) 0.2013(3) 0.1309(18) Uani 0.536(3) 1 d D U P A 2
C11A C 0.3649(4) 0.47121(10) 0.2371(3) 0.142(2) Uani 0.536(3) 1 d D U P A 2
H11A H 0.3841 0.4515 0.2495 0.171 Uiso 0.536(3) 1 calc R U P A 2
C12A C 0.3863(5) 0.5000 0.2509(4) 0.150(3) Uani 0.536(3) 2 d DS TU P A 2
H12A H 0.4223 0.5000 0.2739 0.180 Uiso 0.536(3) 2 calc R U P A 2
C13A C 0.2863(4) 0.5000 0.1865(3) 0.127(3) Uani 0.536(3) 2 d DS TU P A 2
H13A H 0.2504 0.5000 0.1633 0.153 Uiso 0.536(3) 2 calc R U P A 2
N1A N 0.2516(4) 0.42068(19) 0.1742(3) 0.0945(16) Uani 0.536(3) 1 d . U P A 2
H1A H 0.2244 0.4366 0.1642 0.113 Uiso 0.536(3) 1 calc R U P A 2
O5A O 0.3376(5) 0.40951(15) 0.2197(3) 0.208(3) Uani 0.536(3) 1 d . U P A 2
C8 C 0.23104(11) 0.29953(5) 0.19527(8) 0.0633(5) Uani 1 1 d D . . . .
C14 C 0.36665(11) 0.23439(5) 0.21100(9) 0.0673(5) Uani 1 1 d . . . . .
C15 C 0.43569(11) 0.22310(6) 0.18940(9) 0.0699(5) Uani 1 1 d . . . . .
C16 C 0.43543(13) 0.20061(7) 0.15175(9) 0.0799(6) Uani 1 1 d . . . . .
H16 H 0.3923 0.1932 0.1389 0.096 Uiso 1 1 calc R U . . .
C17 C 0.5000 0.18893(10) 0.13297(13) 0.0786(8) Uani 1 2 d S T P B .
C18 C 0.5000 0.23448(7) 0.20851(12) 0.0661(7) Uani 1 2 d S T P . .
H18 H 0.5000 0.2496 0.2339 0.079 Uiso 1 2 calc R U P . .
C19 C 0.4624(4) 0.13872(17) 0.0891(3) 0.116(2) Uani 0.5 1 d . U P B -5
C20 C 0.4717(4) 0.12126(16) 0.0431(2) 0.123(2) Uani 0.5 1 d . U P B -5
C22 C 0.4659(5) 0.08649(19) 0.0430(3) 0.151(3) Uani 0.5 1 d . U P B -5
H22 H 0.4429 0.0748 0.0675 0.182 Uiso 0.5 1 calc R U P B -5
O8 O 0.4206(4) 0.12984(16) 0.1192(2) 0.160(2) Uani 0.5 1 d . U P B -5
C21 C 0.5000 0.13835(19) 0.0000 0.145(3) Uani 1 4 d S TU P . .
H21 H 0.5000 0.1617 0.0000 0.174 Uiso 1 4 d R U P B .
C23 C 0.5000 0.0687(3) 0.0000 0.203(4) Uani 1 4 d DS TU P . .
H23 H 0.5000 0.0453 0.0000 0.243 Uiso 1 4 d DR U P B .
Cu1 Cu 0.0000 0.32504(2) 0.0000 0.04863(13) Uani 1 4 d S T P . .
Cu2 Cu 0.0000 0.39100(2) 0.0000 0.04664(13) Uani 1 4 d S T P . .
Cu3 Cu 0.21480(2) 0.23124(2) 0.21899(2) 0.05637(11) Uani 1 1 d . . . . .
N2 N 0.5000 0.16679(10) 0.09310(13) 0.0985(10) Uani 1 2 d S T P . .
H2 H 0.5270 0.1721 0.0692 0.118 Uiso 0.5 1 calc R U P B .
O1 O 0.07393(8) 0.32993(3) 0.05011(5) 0.0651(3) Uani 1 1 d . . . . .
O2 O 0.07380(8) 0.38601(3) 0.04961(5) 0.0662(4) Uani 1 1 d . . . . .
O3 O 0.20650(8) 0.27216(3) 0.18006(6) 0.0706(4) Uani 1 1 d . . . . .
O4 O 0.26705(9) 0.30355(4) 0.23234(6) 0.0724(4) Uani 1 1 d . . . . .
O6 O 0.31029(8) 0.22266(4) 0.19259(7) 0.0787(4) Uani 1 1 d . . . . .
O7 O 0.37028(7) 0.25442(4) 0.24584(6) 0.0748(4) Uani 1 1 d . . . . .
O9 O 0.0000 0.27094(7) 0.0000 0.136(2) Uani 1 4 d S T P . .
H9 H 0.0374 0.2641 -0.0118 0.203 Uiso 0.25 1 calc R U P . .
O10 O 0.0000 0.44475(7) 0.0000 0.1030(13) Uani 1 4 d S T P . .
H10 H -0.0395 0.4516 0.0082 0.154 Uiso 0.25 1 calc R U P . .
O11 O 0.16277(14) 0.19769(7) 0.16928(9) 0.1238(8) Uani 1 1 d D . . . .
H11B H 0.1712 0.2037 0.1417 0.186 Uiso 1 1 calc R U . . .
H11C H 0.1877 0.1810 0.1653 0.186 Uiso 1 1 calc DR U . . .

loop_
_atom_site_aniso_label
_atom_site_aniso_U_11
_atom_site_aniso_U_22
_atom_site_aniso_U_33
_atom_site_aniso_U_23
_atom_site_aniso_U_13
_atom_site_aniso_U_12
C1 0.0692(11) 0.0496(9) 0.0494(8) 0.0058(7) 0.0021(8) 0.0019(8)
C2 0.052(3) 0.052(2) 0.052(3) 0.005(2) 0.000(2) 0.003(2)
C3 0.054(3) 0.047(2) 0.056(3) 0.003(2) 0.000(3) 0.002(2)
C4 0.054(3) 0.055(3) 0.058(3) 0.004(2) -0.003(2) 0.005(2)
C5 0.059(3) 0.058(2) 0.065(3) -0.003(2) -0.009(3) 0.005(2)
C6 0.066(3) 0.050(2) 0.078(3) 0.002(2) -0.010(2) -0.002(2)
C7 0.064(3) 0.050(2) 0.070(3) 0.003(2) -0.001(3) 0.004(2)
C9 0.114(3) 0.076(3) 0.136(4) -0.001(3) -0.041(3) -0.012(3)
C10 0.145(3) 0.105(3) 0.147(4) -0.009(3) -0.035(4) -0.017(3)
C11 0.168(4) 0.112(4) 0.179(4) 0.009(4) -0.031(4) 0.017(3)
C12 0.160(5) 0.151(5) 0.176(6) 0.000 -0.037(5) 0.000
C13 0.128(5) 0.133(5) 0.137(5) 0.000 -0.048(5) 0.000
N1 0.091(3) 0.066(2) 0.115(4) -0.010(3) -0.022(3) -0.015(3)
O5 0.157(5) 0.076(3) 0.205(6) -0.001(3) -0.098(4) -0.012(3)
C2A 0.058(3) 0.051(2) 0.053(3) 0.0043(19) 0.001(2) 0.004(2)
C3A 0.050(3) 0.050(2) 0.053(3) 0.0025(19) 0.000(2) 0.0041(19)
C4A 0.057(3) 0.054(2) 0.065(3) 0.001(2) -0.007(2) 0.007(2)
C5A 0.063(3) 0.059(2) 0.067(3) 0.003(2) -0.008(2) 0.001(2)
C6A 0.075(3) 0.058(2) 0.077(3) -0.001(2) -0.011(2) -0.001(2)
C7A 0.060(3) 0.050(2) 0.061(3) 0.005(2) -0.007(2) 0.003(2)
C9A 0.138(3) 0.093(3) 0.149(4) -0.004(3) -0.048(3) -0.012(3)
C10A 0.144(3) 0.099(3) 0.149(4) -0.017(3) -0.026(3) -0.018(3)
C11A 0.155(4) 0.115(3) 0.156(4) 0.013(3) -0.019(4) 0.023(3)
C12A 0.147(5) 0.145(5) 0.158(5) 0.000 -0.041(5) 0.000
C13A 0.118(4) 0.136(4) 0.128(5) 0.000 -0.055(4) 0.000
N1A 0.104(3) 0.062(2) 0.117(3) -0.007(2) -0.022(3) -0.020(3)
O5A 0.249(7) 0.113(4) 0.262(7) 0.018(4) -0.132(6) -0.030(5)
C8 0.0562(10) 0.0546(10) 0.0790(13) 0.0053(9) -0.0150(10) 0.0041(8)
C14 0.0521(10) 0.0639(11) 0.0859(14) 0.0100(11) -0.0128(10) 0.0014(9)
C15 0.0556(11) 0.0729(12) 0.0811(13) 0.0106(11) -0.0047(10) 0.0025(9)
C16 0.0648(13) 0.0922(16) 0.0826(15) 0.0026(13) -0.0081(11) -0.0043(11)
C17 0.0703(18) 0.091(2) 0.0749(19) -0.0006(18) 0.000 0.000
C18 0.0564(15) 0.0613(15) 0.0807(18) 0.0093(14) 0.000 0.000
C19 0.143(5) 0.101(4) 0.104(4) -0.002(3) 0.001(4) -0.019(3)
C20 0.174(5) 0.095(3) 0.100(3) 0.003(3) 0.004(3) -0.012(3)
C22 0.212(6) 0.120(4) 0.122(4) 0.013(4) 0.016(4) -0.001(4)
O8 0.203(6) 0.134(4) 0.142(4) -0.011(4) 0.051(4) -0.039(4)
C21 0.240(9) 0.096(4) 0.097(4) 0.000 0.000 0.000
C23 0.315(12) 0.133(7) 0.159(8) 0.000 0.000 0.000
Cu1 0.0638(3) 0.0320(2) 0.0501(3) 0.000 0.000 0.000
Cu2 0.0623(3) 0.0318(2) 0.0459(2) 0.000 0.000 0.000
Cu3 0.04818(16) 0.05169(17) 0.06923(19) 0.00299(12) -0.01835(11) -0.00080(11)
N2 0.089(2) 0.117(3) 0.090(2) -0.016(2) 0.000 0.000
O1 0.0775(8) 0.0495(6) 0.0683(8) 0.0043(6) -0.0138(7) 0.0014(6)
O2 0.0827(9) 0.0471(6) 0.0688(8) 0.0040(6) -0.0204(7) 0.0029(6)
O3 0.0798(9) 0.0552(7) 0.0767(9) 0.0088(7) -0.0249(7) -0.0028(7)
O4 0.0776(9) 0.0608(8) 0.0790(9) 0.0095(7) -0.0290(8) -0.0041(7)
O6 0.0534(7) 0.0859(10) 0.0968(11) -0.0056(9) -0.0106(8) -0.0001(7)
O7 0.0515(7) 0.0816(10) 0.0914(10) -0.0002(9) -0.0094(7) 0.0014(7)
O9 0.138(4) 0.0366(15) 0.232(7) 0.000 0.000 0.000
O10 0.143(4) 0.0378(13) 0.128(4) 0.000 0.000 0.000
O11 0.1348(19) 0.1250(16) 0.1117(15) -0.0231(14) -0.0393(15) -0.0446(15)

loop_
_atom_type_symbol
_atom_type_description
_atom_type_scat_dispersion_real
_atom_type_scat_dispersion_imag
_atom_type_scat_source
C C 0.0181 0.0091 'International Tables Vol C Tables 4.2.6.8 and 6.1.1.4'
H H 0.0000 0.0000 'International Tables Vol C Tables 4.2.6.8 and 6.1.1.4'
N N 0.0311 0.0180 'International Tables Vol C Tables 4.2.6.8 and 6.1.1.4'
O O 0.0492 0.0322 'International Tables Vol C Tables 4.2.6.8 and 6.1.1.4'
Cu Cu -1.9646 0.5888 'International Tables Vol C Tables 4.2.6.8 and 6.1.1.4'

loop_
_geom_angle_atom_site_label_1
_geom_angle_atom_site_label_2
_geom_angle_atom_site_label_3
_geom_angle
_geom_angle_site_symmetry_1
_geom_angle_site_symmetry_3
O1 C1 O2 126.58(18) . .
O1 C1 C2A 117.7(3) . .
O2 C1 C2A 115.5(3) . .
O1 C1 C2 116.1(4) . .
O2 C1 C2 117.0(4) . .
C7 C2 C3 119.9(4) . .
C7 C2 C1 120.1(7) . .
C3 C2 C1 119.9(7) . .
C4 C3 C2 119.4(4) . .
C4 C3 H3 120.3 . .
C2 C3 H3 120.3 . .
C3 C4 C5 120.3(4) . .
C3 C4 C8 121.1(7) . .
C5 C4 C8 118.4(7) . .
C6 C5 C4 119.0(5) . .
C6 C5 H5 120.5 . .
C4 C5 H5 120.5 . .
C7 C6 C5 120.7(5) . .
C7 C6 N1 120.0(6) . .
C5 C6 N1 118.9(7) . .
C6 C7 C2 120.1(5) . .
C6 C7 H7 119.9 . .
C2 C7 H7 119.9 . .
N1 C9 O5 119.8(7) . .
N1 C9 C10 120.2(7) . .
O5 C9 C10 117.8(6) . .
C11 C10 C13 121.6(5) . .
C11 C10 C9 136.7(6) . .
C13 C10 C9 101.7(5) . .
C10 C11 C12 119.1(5) . .
C10 C11 H11 120.5 . .
C12 C11 H11 120.5 . .
C11 C12 C11 118.0(5) . 12_565
C11 C12 H12 121.0 . .
C11 C12 H12 121.0 12_565 .
C10 C13 C10 120.6(5) 12_565 .
C10 C13 H13 119.7 12_565 .
C10 C13 H13 119.7 . .
C9 N1 C6 136.2(8) . .
C9 N1 H1 111.9 . .
C6 N1 H1 111.9 . .
C3A C2A C7A 120.0 . .
C3A C2A C1 120.4(5) . .
C7A C2A C1 119.5(5) . .
C2A C3A C4A 120.0 . .
C2A C3A H3A 120.0 . .
C4A C3A H3A 120.0 . .
C3A C4A C5A 120.0 . .
C3A C4A C8 121.2(5) . .
C5A C4A C8 118.8(5) . .
C6A C5A C4A 120.0 . .
C6A C5A H5A 120.0 . .
C4A C5A H5A 120.0 . .
C5A C6A C7A 120.0 . .
C5A C6A N1A 119.3(5) . .
C7A C6A N1A 120.7(5) . .
C6A C7A C2A 120.0 . .
C6A C7A H7A 120.0 . .
C2A C7A H7A 120.0 . .
N1A C9A O5A 111.9(7) . .
N1A C9A C10A 124.6(7) . .
O5A C9A C10A 122.5(6) . .
C13A C10A C11A 116.4(5) . .
C13A C10A C9A 142.8(7) . .
C11A C10A C9A 100.8(5) . .
C12A C11A C10A 116.5(5) . .
C12A C11A H11A 121.7 . .
C10A C11A H11A 121.8 . .
C11A C12A C11A 128.4(9) . 12_565
C11A C12A H12A 115.8 . .
C11A C12A H12A 115.8 12_565 .
C10A C13A C10A 125.8(8) 12_565 .
C10A C13A H13A 117.1 12_565 .
C10A C13A H13A 117.1 . .
C9A N1A C6A 144.6(8) . .
C9A N1A H1A 107.7 . .
C6A N1A H1A 107.7 . .
O4 C8 O3 126.10(19) . .
O4 C8 C4A 116.2(4) . .
O3 C8 C4A 117.5(4) . .
O4 C8 C4 118.0(5) . .
O3 C8 C4 115.6(5) . .
O7 C14 O6 126.4(2) . .
O7 C14 C15 117.04(19) . .
O6 C14 C15 116.6(2) . .
C16 C15 C18 120.4(2) . .
C16 C15 C14 119.9(2) . .
C18 C15 C14 119.7(2) . .
C15 C16 C17 119.9(2) . .
C15 C16 H16 120.1 . .
C17 C16 H16 120.1 . .
C16 C17 C16 119.8(3) 11_655 .
C16 C17 N2 120.04(17) 11_655 .
C16 C17 N2 120.04(17) . .
C15 C18 C15 119.7(3) . 11_655
C15 C18 H18 120.2 . .
C15 C18 H18 120.2 11_655 .
O8 C19 N2 122.4(7) . .
O8 C19 C20 123.1(7) . .
N2 C19 C20 114.3(6) . .
C22 C20 C19 117.7(6) . .
C22 C20 C21 119.1(7) . .
C19 C20 C21 122.1(6) . .
C20 C22 C23 115.5(8) . .
C20 C22 H22 122.3 . .
C23 C22 H22 122.2 . .
C20 C21 H21 117.5 . .
C22 C23 H23 117.7 . .
O1 Cu1 O1 168.65(7) . 4
O1 Cu1 O1 88.98(9) . 11
O1 Cu1 O1 89.90(9) 4 11
O1 Cu1 O1 89.90(9) . 10
O1 Cu1 O1 88.97(9) 4 10
O1 Cu1 O1 168.65(7) 11 10
O1 Cu1 O9 95.68(4) . .
O1 Cu1 O9 95.68(4) 4 .
O1 Cu1 O9 95.68(4) 11 .
O1 Cu1 O9 95.68(4) 10 .
O1 Cu1 Cu2 84.32(4) . .
O1 Cu1 Cu2 84.32(4) 4 .
O1 Cu1 Cu2 84.32(4) 11 .
O1 Cu1 Cu2 84.32(4) 10 .
O9 Cu1 Cu2 180.0 . .
O2 Cu2 O2 89.42(10) 4 10
O2 Cu2 O2 89.40(10) 4 11
O2 Cu2 O2 168.36(7) 10 11
O2 Cu2 O2 168.36(7) 4 .
O2 Cu2 O2 89.40(10) 10 .
O2 Cu2 O2 89.42(10) 11 .
O2 Cu2 O10 95.82(4) 4 .
O2 Cu2 O10 95.82(4) 10 .
O2 Cu2 O10 95.82(4) 11 .
O2 Cu2 O10 95.82(4) . .
O2 Cu2 Cu1 84.18(4) 4 .
O2 Cu2 Cu1 84.18(4) 10 .
O2 Cu2 Cu1 84.18(4) 11 .
O2 Cu2 Cu1 84.18(4) . .
O10 Cu2 Cu1 180.0 . .
O7 Cu3 O6 168.64(7) 13 .
O7 Cu3 O3 88.20(7) 13 .
O6 Cu3 O3 90.60(7) . .
O7 Cu3 O4 90.14(7) 13 13
O6 Cu3 O4 88.71(8) . 13
O3 Cu3 O4 168.07(6) . 13
O7 Cu3 O11 97.77(9) 13 .
O6 Cu3 O11 93.58(9) . .
O3 Cu3 O11 97.24(9) . .
O4 Cu3 O11 94.68(9) 13 .
O7 Cu3 Cu3 85.01(5) 13 13
O6 Cu3 Cu3 83.64(5) . 13
O3 Cu3 Cu3 85.91(4) . 13
O4 Cu3 Cu3 82.18(4) 13 13
O11 Cu3 Cu3 175.84(8) . 13
C19 N2 C17 126.3(4) . .
C19 N2 H2 116.9 . .
C17 N2 H2 116.8 . .
C1 O1 Cu1 122.10(12) . .
C1 O2 Cu2 122.79(13) . .
C8 O3 Cu3 120.45(14) . .
C8 O4 Cu3 125.01(14) . 13
C14 O6 Cu3 122.96(16) . .
C14 O7 Cu3 121.86(14) . 13
Cu3 O11 H11B 109.5 . .
Cu3 O11 H11C 109.5 . .
H11B O11 H11C 90.0 . .

loop_
_geom_bond_atom_site_label_1
_geom_bond_atom_site_label_2
_geom_bond_distance
_geom_bond_site_symmetry_2
C1 O1 1.251(2) .
C1 O2 1.253(2) .
C1 C2A 1.500(6) .
C1 C2 1.515(7) .
C2 C7 1.388(7) .
C2 C3 1.414(6) .
C3 C4 1.370(7) .
C3 H3 0.9300 .
C4 C5 1.414(7) .
C4 C8 1.512(8) .
C5 C6 1.395(7) .
C5 H5 0.9300 .
C6 C7 1.372(8) .
C6 N1 1.440(11) .
C7 H7 0.9300 .
C9 N1 1.085(10) .
C9 O5 1.287(8) .
C9 C10 1.502(8) .
C10 C11 1.302(7) .
C10 C13 1.347(6) .
C11 C12 1.416(6) .
C11 H11 0.9300 .
C12 C11 1.416(6) 12_565
C12 H12 0.9300 .
C13 C10 1.347(6) 12_565
C13 H13 0.9300 .
N1 H1 0.8600 .
C2A C3A 1.3900 .
C2A C7A 1.3900 .
C3A C4A 1.3900 .
C3A H3A 0.9300 .
C4A C5A 1.3900 .
C4A C8 1.490(6) .
C5A C6A 1.3900 .
C5A H5A 0.9300 .
C6A C7A 1.3900 .
C6A N1A 1.395(9) .
C7A H7A 0.9300 .
C9A N1A 1.156(9) .
C9A O5A 1.369(9) .
C9A C10A 1.540(7) .
C10A C13A 1.309(6) .
C10A C11A 1.439(10) .
C11A C12A 1.275(6) .
C11A H11A 0.9300 .
C12A C11A 1.275(6) 12_565
C12A H12A 0.9300 .
C13A C10A 1.309(6) 12_565
C13A H13A 0.9300 .
N1A H1A 0.8600 .
C8 O4 1.242(3) .
C8 O3 1.258(2) .
C14 O7 1.258(3) .
C14 O6 1.262(3) .
C14 C15 1.494(3) .
C15 C16 1.379(3) .
C15 C18 1.391(3) .
C16 C17 1.396(3) .
C16 H16 0.9300 .
C17 C16 1.396(3) 11_655
C17 N2 1.418(5) .
C18 C15 1.391(3) 11_655
C18 H18 0.9300 .
C19 O8 1.200(9) .
C19 N2 1.327(7) .
C19 C20 1.467(9) .
C20 C22 1.391(9) .
C20 C21 1.477(7) .
C22 C23 1.532(9) .
C22 H22 0.9300 .
C21 H21 0.9311 .
C23 H23 0.9304 .
Cu1 O1 1.9733(14) .
Cu1 O1 1.9734(14) 4
Cu1 O1 1.9734(14) 11
Cu1 O1 1.9734(14) 10
Cu1 O9 2.158(3) .
Cu1 Cu2 2.6307(6) .
Cu2 O2 1.9622(14) 4
Cu2 O2 1.9622(14) 10
Cu2 O2 1.9622(14) 11
Cu2 O2 1.9622(14) .
Cu2 O10 2.144(3) .
Cu3 O7 1.9538(16) 13
Cu3 O6 1.9615(16) .
Cu3 O3 1.9648(14) .
Cu3 O4 1.9681(15) 13
Cu3 O11 2.1564(18) .
Cu3 Cu3 2.6363(5) 13
N2 H2 0.8600 .
O4 Cu3 1.9681(15) 13
O7 Cu3 1.9538(16) 13

loop_
_platon_squeeze_void_nr
_platon_squeeze_void_average_x
_platon_squeeze_void_average_y
_platon_squeeze_void_average_z
_platon_squeeze_void_volume
_platon_squeeze_void_count_electrons
1 -0.014 -0.003 -0.013 14365.9 3305.0
